data_7223584
loop_
_publ_author_name
'Ovsyannikov, A. S.'
'Noamane, M. H.'
'Abidi, R.'
'Ferlay, S.'
'Solovieva, S. E.'
'Antipin, I. S.'
'Konovalov, A. I.'
'Kyritsakas, N.'
'Hosseini, M. W.'

_publ_section_title
;
 Molecular tectonics: dimensionality and geometry control of silver
 coordination networks based on pyrazolyl appended thiacalixarenes
;
_journal_issue 5
_journal_name_full CrystEngComm
_journal_page_first 691
_journal_paper_doi 10.1039/C5CE02310F
_journal_volume 18
_journal_year 2016
_chemical_absolute_configuration ad
_chemical_formula_moiety 'C30 H36 Ag N4 S4, F6 Sb, 3(H2 O)'
_chemical_formula_sum 'C30 H42 Ag F6 N4 O3 S4 Sb'
_chemical_formula_weight 978.53
_space_group_crystal_system tetragonal
_space_group_IT_number 122
_space_group_name_Hall 'I -4 2bw'
_space_group_name_H-M_alt 'I -4 2 d'
_symmetry_space_group_name_Hall 'I -4 2bw'
_symmetry_space_group_name_H-M 'I -4 2 d'
_atom_sites_solution_hydrogens geom
_audit_creation_method SHELXL-2014/6
_audit_update_record
;
2015-11-23 deposited with the CCDC.
2015-12-21 downloaded from the CCDC.
;
_cell_angle_alpha 90
_cell_angle_beta 90
_cell_angle_gamma 90
_cell_formula_units_Z 8
_cell_length_a 24.958(3)
_cell_length_b 24.958(3)
_cell_length_c 13.8496(19)
_cell_measurement_reflns_used 20000
_cell_measurement_temperature 173(2)
_cell_measurement_theta_max 25.
_cell_measurement_theta_min 2.5
_cell_volume 8626.9(19)
_computing_cell_refinement 'Bruker SAINT'
_computing_data_collection 'Bruker APEX2'
_computing_data_reduction 'Bruker SAINT'
_computing_molecular_graphics 'Bruker SHELXTL'
_computing_publication_material 'Bruker SHELXTL'
_computing_structure_refinement 'SHELXL-2014/6 (Sheldrick, 2014)'
_computing_structure_solution 'SHELXS-97 (Sheldrick, 2008)'
_diffrn_ambient_temperature 173(2)
_diffrn_measured_fraction_theta_full 0.998
_diffrn_measured_fraction_theta_max 0.996
_diffrn_measurement_device_type 'Bruker APEX-II CCD'
_diffrn_measurement_method '\f and \w scans'
_diffrn_radiation_monochromator graphite
_diffrn_radiation_source 'fine-focus sealed tube'
_diffrn_radiation_type MoK\a
_diffrn_radiation_wavelength 0.71073
_diffrn_reflns_av_R_equivalents 0.0557
_diffrn_reflns_av_unetI/netI 0.0635
_diffrn_reflns_laue_measured_fraction_full 0.998
_diffrn_reflns_laue_measured_fraction_max 0.996
_diffrn_reflns_limit_h_max 34
_diffrn_reflns_limit_h_min -35
_diffrn_reflns_limit_k_max 26
_diffrn_reflns_limit_k_min -34
_diffrn_reflns_limit_l_max 11
_diffrn_reflns_limit_l_min -19
_diffrn_reflns_number 22682
_diffrn_reflns_point_group_measured_fraction_full 0.986
_diffrn_reflns_point_group_measured_fraction_max 0.985
_diffrn_reflns_theta_full 25.242
_diffrn_reflns_theta_max 30.003
_diffrn_reflns_theta_min 1.632
_exptl_absorpt_coefficient_mu 1.332
_exptl_absorpt_correction_T_max 0.923
_exptl_absorpt_correction_T_min 0.913
_exptl_absorpt_correction_type multi-scan
_exptl_absorpt_process_details sadabs
_exptl_crystal_colour colorless
_exptl_crystal_density_diffrn 1.507
_exptl_crystal_density_meas ?
_exptl_crystal_description prism
_exptl_crystal_F_000 3920
_exptl_crystal_size_max 0.070
_exptl_crystal_size_mid 0.060
_exptl_crystal_size_min 0.060
_refine_diff_density_max 1.985
_refine_diff_density_min -1.355
_refine_diff_density_rms 0.236
_refine_ls_abs_structure_details
;
 Flack x determined using 1425 quotients [(I+)-(I-)]/[(I+)+(I-)]
 (Parsons, Flack and Wagner, Acta Cryst. B69 (2013) 249-259).
;
_refine_ls_abs_structure_Flack 0.074(18)
_refine_ls_extinction_method none
_refine_ls_goodness_of_fit_ref 1.005
_refine_ls_hydrogen_treatment constr
_refine_ls_matrix_type full
_refine_ls_number_parameters 190
_refine_ls_number_reflns 6216
_refine_ls_number_restraints 15
_refine_ls_restrained_S_all 1.007
_refine_ls_R_factor_all 0.1457
_refine_ls_R_factor_gt 0.1092
_refine_ls_shift/su_max 0.006
_refine_ls_shift/su_mean 0.017
_refine_ls_structure_factor_coef Fsqd
_refine_ls_weighting_details 'w=1/[\s^2^(Fo^2^)+(0.2000P)^2^] where P=(Fo^2^+2Fc^2^)/3'
_refine_ls_weighting_scheme calc
_refine_ls_wR_factor_gt 0.3064
_refine_ls_wR_factor_ref 0.3320
_reflns_Friedel_coverage 0.831
_reflns_friedel_fraction_full 0.972
_reflns_friedel_fraction_max 0.973
_reflns_number_gt 4234
_reflns_number_total 6216
_reflns_threshold_expression 'I > 2\s(I)'
_cod_data_source_file c5ce02310f1.cif
_cod_data_source_block e3558a_a
_cod_depositor_comments
;
The following automatic conversions were performed:

'_exptl_crystal_density_meas' value 'none' was changed to '?' - the
value is perceived as not measured.

Automatic conversion script
Id: cif_fix_values 4268 2015-11-12 08:31:59Z antanas 

 Adding full bibliography for 7223579--7223589.cif.
;
_cod_original_cell_volume 8627(2)
_cod_database_code 7223584
_shelx_space_group_comment
;
The symmetry employed for this shelxl refinement is uniquely defined
by the following loop, which should always be used as a source of
symmetry information in preference to the above space-group names.
They are only intended as comments.
;
_shelx_estimated_absorpt_t_min 0.913
_shelx_estimated_absorpt_t_max 0.924
_shelxl_version_number 2014/6

loop_
_space_group_symop_operation_xyz
'x, y, z'
'-x, -y, z'
'y, -x, -z'
'-y, x, -z'
'-x+1/2, y, -z+3/4'
'x+1/2, -y, -z+3/4'
'-y+1/2, -x, z+3/4'
'y+1/2, x, z+3/4'
'x+1/2, y+1/2, z+1/2'
'-x+1/2, -y+1/2, z+1/2'
'y+1/2, -x+1/2, -z+1/2'
'-y+1/2, x+1/2, -z+1/2'
'-x+1, y+1/2, -z+5/4'
'x+1, -y+1/2, -z+5/4'
'-y+1, -x+1/2, z+5/4'
'y+1, x+1/2, z+5/4'

loop_
_atom_site_label
_atom_site_type_symbol
_atom_site_fract_x
_atom_site_fract_y
_atom_site_fract_z
_atom_site_U_iso_or_equiv
_atom_site_adp_type
_atom_site_occupancy
_atom_site_site_symmetry_order
_atom_site_calc_flag
_atom_site_refinement_flags_posn
_atom_site_refinement_flags_adp
_atom_site_refinement_flags_occupancy
Ag1 Ag 0.48877(9) 0.2500 0.6250 0.0643(6) Uani 1 2 d S T P
S1 S 0.34270(12) 0.46965(12) 0.4927(3) 0.0360(7) Uani 1 1 d . . .
C1 C 0.3937(3) 0.4276(3) 0.4472(6) 0.035(3) Uani 1 1 d G . .
C2 C 0.4376(3) 0.4082(3) 0.4980(5) 0.032(2) Uani 1 1 d G . .
C3 C 0.4728(3) 0.3725(3) 0.4540(6) 0.031(2) Uani 1 1 d G . .
C4 C 0.4641(4) 0.3563(4) 0.3593(6) 0.052(4) Uani 1 1 d G . .
H4 H 0.4881 0.3320 0.3293 0.062 Uiso 1 1 calc R U .
C5 C 0.4201(4) 0.3758(5) 0.3085(6) 0.094(10) Uani 1 1 d DG . .
C6 C 0.3849(4) 0.4114(4) 0.3525(7) 0.059(4) Uani 1 1 d G . .
H6 H 0.3549 0.4247 0.3177 0.070 Uiso 1 1 calc R U .
S2 S 0.45034(13) 0.42611(16) 0.6230(3) 0.0468(8) Uani 1 1 d . . .
C7 C 0.3928(7) 0.3984(9) 0.6854(14) 0.060(5) Uani 1 1 d . . .
H7A H 0.3875 0.4180 0.7468 0.072 Uiso 1 1 calc R U .
H7B H 0.3605 0.4036 0.6452 0.072 Uiso 1 1 calc R U .
C8 C 0.3992(9) 0.3411(8) 0.7063(12) 0.063(5) Uani 1 1 d . . .
H8A H 0.3645 0.3271 0.7297 0.075 Uiso 1 1 calc R U .
H8B H 0.4076 0.3224 0.6450 0.075 Uiso 1 1 calc R U .
N1 N 0.4400(7) 0.3273(7) 0.7761(12) 0.065(4) Uani 1 1 d . . .
N2 N 0.4777(5) 0.2901(4) 0.7620(9) 0.039(2) Uani 1 1 d . . .
C9 C 0.5054(8) 0.2857(7) 0.8405(11) 0.050(4) Uani 1 1 d . . .
H9 H 0.5357 0.2632 0.8492 0.060 Uiso 1 1 calc R U .
C10 C 0.4837(13) 0.3194(10) 0.9100(17) 0.093(9) Uani 1 1 d . . .
H10 H 0.4954 0.3244 0.9747 0.111 Uiso 1 1 calc R U .
C11 C 0.4416(11) 0.3439(11) 0.8645(15) 0.088(8) Uani 1 1 d . . .
H11 H 0.4176 0.3688 0.8930 0.105 Uiso 1 1 calc R U .
C12 C 0.4130(7) 0.3635(8) 0.1982(15) 0.094(10) Uani 1 1 d D . .
C13 C 0.4290(8) 0.4116(7) 0.1390(14) 0.094(10) Uani 1 1 d D . .
H13A H 0.4558 0.4009 0.0911 0.128 Uiso 1 1 calc R U .
H13B H 0.4442 0.4391 0.1815 0.128 Uiso 1 1 calc R U .
H13C H 0.3974 0.4260 0.1060 0.128 Uiso 1 1 calc R U .
C14 C 0.3530(6) 0.3481(9) 0.1799(15) 0.094(10) Uani 1 1 d D . .
H14A H 0.3513 0.3183 0.1340 0.128 Uiso 1 1 calc R U .
H14B H 0.3339 0.3791 0.1534 0.128 Uiso 1 1 calc R U .
H14C H 0.3364 0.3374 0.2410 0.128 Uiso 1 1 calc R U .
C15 C 0.4469(8) 0.3154(8) 0.1657(14) 0.094(10) Uani 1 1 d D . .
H15A H 0.4418 0.2856 0.2109 0.128 Uiso 1 1 calc R U .
H15B H 0.4848 0.3256 0.1645 0.128 Uiso 1 1 calc R U .
H15C H 0.4357 0.3042 0.1009 0.128 Uiso 1 1 calc R U .
Sb1 Sb 0.61587(7) 0.2500 0.1250 0.0561(5) Uani 1 2 d DS T P
F1 F 0.6112(12) 0.1759(7) 0.1468(17) 0.166(10) Uani 1 1 d D . .
F2 F 0.565(2) 0.2384(8) 0.025(3) 0.166(10) Uani 1 1 d D . .
F3 F 0.666(2) 0.2290(13) 0.025(3) 0.166(10) Uani 1 1 d D . .
O1 O 0.2500 0.1328(8) 0.8750 0.16(2) Uani 1 2 d S T P
O2 O 0.318(2) 0.2049(12) 0.735(3) 0.16(2) Uani 1 1 d . . .

loop_
_atom_site_aniso_label
_atom_site_aniso_U_11
_atom_site_aniso_U_22
_atom_site_aniso_U_33
_atom_site_aniso_U_23
_atom_site_aniso_U_13
_atom_site_aniso_U_12
Ag1 0.0729(12) 0.0713(12) 0.0488(10) -0.0288(10) 0.000 0.000
S1 0.0268(12) 0.0351(13) 0.0460(18) -0.0031(13) -0.0021(12) -0.0022(11)
C1 0.033(6) 0.025(5) 0.048(7) -0.004(5) 0.001(5) -0.004(4)
C2 0.026(5) 0.032(5) 0.038(6) -0.005(5) 0.004(5) -0.009(4)
C3 0.039(6) 0.032(5) 0.022(5) 0.001(4) -0.007(4) -0.003(4)
C4 0.040(6) 0.061(9) 0.055(10) -0.024(8) -0.010(7) 0.013(6)
C5 0.090(14) 0.128(19) 0.063(12) -0.069(13) -0.055(11) 0.072(14)
C6 0.060(9) 0.059(9) 0.056(10) -0.013(7) -0.028(8) 0.027(7)
S2 0.0407(15) 0.070(2) 0.0299(14) -0.0079(18) -0.0076(15) 0.0086(14)
C7 0.041(8) 0.088(13) 0.050(9) 0.014(9) 0.009(7) 0.020(8)
C8 0.080(12) 0.078(11) 0.030(7) 0.001(7) -0.004(8) 0.029(10)
N1 0.080(10) 0.073(10) 0.043(8) -0.010(7) 0.005(7) 0.035(8)
N2 0.042(6) 0.035(5) 0.042(6) 0.000(4) 0.009(5) 0.002(4)
C9 0.072(10) 0.048(8) 0.031(7) 0.008(6) -0.002(7) -0.007(7)
C10 0.15(2) 0.083(14) 0.049(10) -0.005(10) -0.008(13) 0.061(17)
C11 0.125(19) 0.102(16) 0.035(10) -0.029(10) -0.001(12) 0.037(14)
C12 0.090(14) 0.128(19) 0.063(12) -0.069(13) -0.055(11) 0.072(14)
C13 0.090(14) 0.128(19) 0.063(12) -0.069(13) -0.055(11) 0.072(14)
C14 0.090(14) 0.128(19) 0.063(12) -0.069(13) -0.055(11) 0.072(14)
C15 0.090(14) 0.128(19) 0.063(12) -0.069(13) -0.055(11) 0.072(14)
Sb1 0.0630(9) 0.0468(8) 0.0584(9) -0.0104(7) 0.000 0.000
F1 0.26(3) 0.104(13) 0.13(2) 0.042(13) -0.05(2) -0.012(16)
F2 0.26(3) 0.104(13) 0.13(2) 0.042(13) -0.05(2) -0.012(16)
F3 0.26(3) 0.104(13) 0.13(2) 0.042(13) -0.05(2) -0.012(16)
O1 0.076(14) 0.036(9) 0.37(6) 0.000 0.06(3) 0.000
O2 0.076(14) 0.036(9) 0.37(6) 0.000 0.06(3) 0.000

loop_
_atom_type_symbol
_atom_type_description
_atom_type_scat_dispersion_real
_atom_type_scat_dispersion_imag
_atom_type_scat_source
C C 0.0033 0.0016 'International Tables Vol C Tables 4.2.6.8 and 6.1.1.4'
H H 0.0000 0.0000 'International Tables Vol C Tables 4.2.6.8 and 6.1.1.4'
N N 0.0061 0.0033 'International Tables Vol C Tables 4.2.6.8 and 6.1.1.4'
F F 0.0171 0.0103 'International Tables Vol C Tables 4.2.6.8 and 6.1.1.4'
S S 0.1246 0.1234 'International Tables Vol C Tables 4.2.6.8 and 6.1.1.4'
Ag Ag -0.8971 1.1015 'International Tables Vol C Tables 4.2.6.8 and 6.1.1.4'
Sb Sb -0.5866 1.5461 'International Tables Vol C Tables 4.2.6.8 and 6.1.1.4'
O O 0.0106 0.0060 'International Tables Vol C Tables 4.2.6.8 and 6.1.1.4'

loop_
_geom_angle_atom_site_label_1
_geom_angle_atom_site_label_2
_geom_angle_atom_site_label_3
_geom_angle
_geom_angle_site_symmetry_1
_geom_angle_site_symmetry_3
N2 Ag1 N2 165.3(6) . 14_455
C1 S1 C3 109.1(8) . 3_566
C2 C1 C6 120.0 . .
C2 C1 S1 126.5(5) . .
C6 C1 S1 113.4(5) . .
C1 C2 C3 120.0 . .
C1 C2 S2 122.3(5) . .
C3 C2 S2 117.7(5) . .
C4 C3 C2 120.0 . .
C4 C3 S1 113.4(5) . 4_656
C2 C3 S1 126.6(5) . 4_656
C5 C4 C3 120.0 . .
C5 C4 H4 120.0 . .
C3 C4 H4 120.0 . .
C4 C5 C6 120.0 . .
C4 C5 C12 120.9(8) . .
C6 C5 C12 118.7(8) . .
C5 C6 C1 120.0 . .
C5 C6 H6 120.0 . .
C1 C6 H6 120.0 . .
C7 S2 C2 102.8(7) . .
C8 C7 S2 112.3(13) . .
C8 C7 H7A 109.1 . .
S2 C7 H7A 109.1 . .
C8 C7 H7B 109.1 . .
S2 C7 H7B 109.1 . .
H7A C7 H7B 107.9 . .
N1 C8 C7 116.1(19) . .
N1 C8 H8A 108.3 . .
C7 C8 H8A 108.3 . .
N1 C8 H8B 108.3 . .
C7 C8 H8B 108.3 . .
H8A C8 H8B 107.4 . .
C11 N1 N2 109.7(18) . .
C11 N1 C8 125.5(17) . .
N2 N1 C8 124.3(15) . .
C9 N2 N1 108.2(14) . .
C9 N2 Ag1 129.1(11) . .
N1 N2 Ag1 122.6(11) . .
N2 C9 C10 108.9(18) . .
N2 C9 H9 125.6 . .
C10 C9 H9 125.5 . .
C11 C10 C9 104.5(19) . .
C11 C10 H10 127.8 . .
C9 C10 H10 127.8 . .
N1 C11 C10 109(2) . .
N1 C11 H11 125.7 . .
C10 C11 H11 125.7 . .
C13 C12 C15 108.5(15) . .
C13 C12 C14 111.1(15) . .
C15 C12 C14 106.7(16) . .
C13 C12 C5 110.2(16) . .
C15 C12 C5 112.1(14) . .
C14 C12 C5 108.2(14) . .
C12 C13 H13A 109.5 . .
C12 C13 H13B 109.5 . .
H13A C13 H13B 109.5 . .
C12 C13 H13C 109.4 . .
H13A C13 H13C 109.5 . .
H13B C13 H13C 109.5 . .
C12 C14 H14A 109.5 . .
C12 C14 H14B 109.5 . .
H14A C14 H14B 109.5 . .
C12 C14 H14C 109.4 . .
H14A C14 H14C 109.5 . .
H14B C14 H14C 109.5 . .
C12 C15 H15A 109.5 . .
C12 C15 H15B 109.4 . .
H15A C15 H15B 109.5 . .
C12 C15 H15C 109.5 . .
H15A C15 H15C 109.5 . .
H15B C15 H15C 109.5 . .
F1 Sb1 F1 172.9(18) 14_454 .
F1 Sb1 F2 89.5(11) 14_454 .
F1 Sb1 F2 85.8(9) . .
F1 Sb1 F2 85.8(9) 14_454 14_454
F1 Sb1 F2 89.5(11) . 14_454
F2 Sb1 F2 97(4) . 14_454
F1 Sb1 F3 83.6(11) 14_454 14_454
F1 Sb1 F3 101.1(14) . 14_454
F2 Sb1 F3 173.1(12) . 14_454
F2 Sb1 F3 82.6(11) 14_454 14_454
F1 Sb1 F3 101.1(14) 14_454 .
F1 Sb1 F3 83.6(11) . .
F2 Sb1 F3 82.6(11) . .
F2 Sb1 F3 173.1(12) 14_454 .
F3 Sb1 F3 99(4) 14_454 .

loop_
_geom_bond_atom_site_label_1
_geom_bond_atom_site_label_2
_geom_bond_distance
_geom_bond_site_symmetry_2
Ag1 N2 2.163(12) .
Ag1 N2 2.163(12) 14_455
S1 C1 1.766(6) .
S1 C3 1.779(17) 3_566
C1 C2 1.3900 .
C1 C6 1.3900 .
C2 C3 1.3900 .
C2 S2 1.816(7) .
C3 C4 1.3900 .
C3 S1 1.778(6) 4_656
C4 C5 1.3900 .
C4 H4 0.9500 .
C5 C6 1.3900 .
C5 C12 1.57(2) .
C6 H6 0.9500 .
S2 C7 1.813(18) .
C7 C8 1.47(3) .
C7 H7A 0.9900 .
C7 H7B 0.9900 .
C8 N1 1.44(2) .
C8 H8A 0.9900 .
C8 H8B 0.9900 .
N1 C11 1.29(2) .
N1 N2 1.338(18) .
N2 C9 1.29(2) .
C9 C10 1.39(3) .
C9 H9 0.9500 .
C10 C11 1.37(4) .
C10 H10 0.9500 .
C11 H11 0.9500 .
C12 C13 1.51(2) .
C12 C15 1.537(19) .
C12 C14 1.57(2) .
C13 H13A 0.9800 .
C13 H13B 0.9800 .
C13 H13C 0.9800 .
C14 H14A 0.9800 .
C14 H14B 0.9800 .
C14 H14C 0.9800 .
C15 H15A 0.9800 .
C15 H15B 0.9800 .
C15 H15C 0.9800 .
Sb1 F1 1.878(16) 14_454
Sb1 F1 1.878(16) .
Sb1 F2 1.90(2) .
Sb1 F2 1.90(2) 14_454
Sb1 F3 1.94(2) 14_454
Sb1 F3 1.94(2) .
